data_7124425
loop_
_publ_author_name
'Kawakami, Ryosuke'
'Kuriyama, Shogo'
'Tanaka, Hiromasa'
'Arashiba, Kazuya'
'Konomi, Asuka'
'Nakajima, Kazunari'
'Yoshizawa, Kazunari'
'Nishibayashi, Yoshiaki'

_publ_section_title
;
 Catalytic reduction of dinitrogen into tris(trimethylsilyl)amine using
 rhodium complexes with pyrrole-based PNP-type pincer ligand
;
_journal_name_full 'Chemical Communications'
_journal_paper_doi 10.1039/C9CC06896A
_journal_year 2019
_chemical_absolute_configuration 'CHOOSE rm ad rmad syn or unk'
_chemical_formula_moiety 'C22 H42 Cl N P2 Rh'
_chemical_formula_sum 'C22 H42 Cl N P2 Rh'
_chemical_formula_weight 520.89
_space_group_crystal_system orthorhombic
_space_group_IT_number 19
_space_group_name_Hall 'P 2ac 2ab'
_space_group_name_H-M_alt 'P 21 21 21'
_atom_sites_solution_hydrogens geom
_atom_sites_solution_primary direct
_atom_sites_solution_secondary difmap
_audit_update_record
;
2019-08-29 deposited with the CCDC.	2019-11-01 downloaded from the CCDC.
;
_cell_angle_alpha 90.0000
_cell_angle_beta 90.0000
_cell_angle_gamma 90.0000
_cell_formula_units_Z 4
_cell_length_a 11.5932(3)
_cell_length_b 14.5110(3)
_cell_length_c 15.1619(4)
_cell_measurement_reflns_used 22375
_cell_measurement_temperature 173
_cell_measurement_theta_max 27.45
_cell_measurement_theta_min 1.75
_cell_volume 2550.67(11)
_computing_cell_refinement 'RAPID AUTO'
_computing_data_collection 'RAPID AUTO (Rigaku, ????)'
_computing_data_reduction 'RAPID AUTO'
_computing_molecular_graphics 'CrystalStructure 4.3'
_computing_publication_material 'CrystalStructure 4.3 (Rigaku, 2018)'
_computing_structure_refinement 'SHELXL Version 2016/6 (Sheldrick, 2008)'
_computing_structure_solution 'DIRDIF99-PATTY (Gould, et al., 1999)'
_diffrn_ambient_temperature 173
_diffrn_detector_area_resol_mean 10.000
_diffrn_measured_fraction_theta_full 0.998
_diffrn_measured_fraction_theta_max 0.999
_diffrn_measurement_device_type 'Rigaku R-AXIS RAPID'
_diffrn_measurement_method \w
_diffrn_radiation_type 'Mo K\a'
_diffrn_radiation_wavelength 0.71075
_diffrn_reflns_av_R_equivalents 0.0470
_diffrn_reflns_av_unetI/netI 0.0389
_diffrn_reflns_Laue_measured_fraction_full 0.998
_diffrn_reflns_Laue_measured_fraction_max 0.999
_diffrn_reflns_limit_h_max 15
_diffrn_reflns_limit_h_min -15
_diffrn_reflns_limit_k_max 18
_diffrn_reflns_limit_k_min -16
_diffrn_reflns_limit_l_max 19
_diffrn_reflns_limit_l_min -19
_diffrn_reflns_number 24445
_diffrn_reflns_point_group_measured_fraction_full 0.999
_diffrn_reflns_point_group_measured_fraction_max 0.999
_diffrn_reflns_theta_full 25.242
_diffrn_reflns_theta_max 27.455
_diffrn_reflns_theta_min 2.249
_diffrn_standards_number 0
_exptl_absorpt_coefficient_mu 0.906
_exptl_absorpt_correction_T_max 0.834
_exptl_absorpt_correction_T_min 0.636
_exptl_absorpt_correction_type multi-scan
_exptl_absorpt_process_details 'ABSCOR (Rigaku, 1995)'
_exptl_crystal_colour yellow
_exptl_crystal_density_diffrn 1.356
_exptl_crystal_density_method 'not measured'
_exptl_crystal_description block
_exptl_crystal_F_000 1092.00
_exptl_crystal_size_max 0.200
_exptl_crystal_size_mid 0.200
_exptl_crystal_size_min 0.200
_refine_diff_density_max 0.40
_refine_diff_density_min -0.58
_refine_ls_abs_structure_details
;
 No quotients, so Flack parameter determined by classical intensity fit
;
_refine_ls_abs_structure_Flack 0.00000
_refine_ls_extinction_method none
_refine_ls_goodness_of_fit_ref 1.056
_refine_ls_hydrogen_treatment constr
_refine_ls_number_parameters 257
_refine_ls_number_reflns 5810
_refine_ls_number_restraints 0
_refine_ls_R_factor_all 0.0287
_refine_ls_R_factor_gt 0.0257
_refine_ls_shift/su_max 0.001
_refine_ls_structure_factor_coef Fsqd
_refine_ls_weighting_details 'w = 1/[\s^2^(Fo^2^)+(0.0281P)^2^+0.2197P] where P=(Fo^2^+2Fc^2^)/3'
_refine_ls_weighting_scheme calc
_refine_ls_wR_factor_gt 0.0574
_refine_ls_wR_factor_ref 0.0583
_reflns_Friedel_coverage 0.782
_reflns_Friedel_fraction_full 1.000
_reflns_Friedel_fraction_max 1.000
_reflns_number_gt 5506
_reflns_number_total 5810
_reflns_threshold_expression F^2^>2.0\s(F^2^)
_cod_data_source_file c9cc06896a2.cif
_cod_data_source_block 20180921
_cod_database_code 7124425

loop_
_space_group_symop_id
_space_group_symop_operation_xyz
1 +X,+Y,+Z
2 1/2-X,-Y,1/2+Z
3 1/2+X,1/2-Y,-Z
4 -X,1/2+Y,1/2-Z

loop_
_atom_site_label
_atom_site_type_symbol
_atom_site_fract_x
_atom_site_fract_y
_atom_site_fract_z
_atom_site_U_iso_or_equiv
_atom_site_adp_type
_atom_site_occupancy
_atom_site_site_symmetry_order
_atom_site_calc_flag
_atom_site_refinement_flags_posn
_atom_site_refinement_flags_adp
Rh1 Rh 0.24812(2) 0.80581(2) 0.26279(2) 0.02110(7) Uani 1 1 d . .
Cl1 Cl 0.27811(10) 0.94346(6) 0.18816(7) 0.0593(3) Uani 1 1 d . .
P1 P 0.09728(7) 0.85865(5) 0.34992(5) 0.02068(16) Uani 1 1 d . .
P2 P 0.40223(7) 0.72166(5) 0.20467(5) 0.02083(16) Uani 1 1 d . .
N1 N 0.21994(19) 0.69140(16) 0.32696(15) 0.0215(5) Uani 1 1 d . .
C1 C 0.0407(3) 0.7484(2) 0.3945(2) 0.0273(7) Uani 1 1 d . .
H1A H 0.015274 0.756803 0.456261 0.033 Uiso 1 1 calc R U
H1B H -0.026192 0.727550 0.359148 0.033 Uiso 1 1 calc R U
C2 C 0.1348(3) 0.6786(2) 0.39022(19) 0.0250(7) Uani 1 1 d . .
C3 C 0.1555(3) 0.5984(2) 0.4340(2) 0.0315(7) Uani 1 1 d . .
H3 H 0.110814 0.573478 0.480741 0.038 Uiso 1 1 calc R U
C4 C 0.2577(3) 0.5584(2) 0.39607(19) 0.0305(7) Uani 1 1 d . .
H4 H 0.293332 0.502399 0.413519 0.037 Uiso 1 1 calc R U
C5 C 0.2940(3) 0.6161(2) 0.3302(2) 0.0232(6) Uani 1 1 d . .
C6 C 0.3920(3) 0.6115(2) 0.2668(2) 0.0323(7) Uani 1 1 d . .
H6A H 0.380012 0.559815 0.225186 0.039 Uiso 1 1 calc R U
H6B H 0.464868 0.600364 0.299182 0.039 Uiso 1 1 calc R U
C7 C -0.0300(3) 0.9147(3) 0.2964(2) 0.0335(8) Uani 1 1 d . .
C8 C -0.0443(4) 0.8650(3) 0.2071(3) 0.0511(11) Uani 1 1 d . .
H8A H -0.113479 0.888149 0.177249 0.061 Uiso 1 1 calc R U
H8B H -0.052031 0.798593 0.217084 0.061 Uiso 1 1 calc R U
H8C H 0.023521 0.876818 0.170196 0.061 Uiso 1 1 calc R U
C9 C -0.0072(4) 1.0170(3) 0.2787(3) 0.0474(10) Uani 1 1 d . .
H9A H 0.066229 1.023869 0.247340 0.057 Uiso 1 1 calc R U
H9B H -0.003444 1.050316 0.334872 0.057 Uiso 1 1 calc R U
H9C H -0.069723 1.042326 0.242601 0.057 Uiso 1 1 calc R U
C10 C -0.1424(3) 0.9036(3) 0.3488(3) 0.0441(9) Uani 1 1 d . .
H10A H -0.158529 0.837934 0.357536 0.053 Uiso 1 1 calc R U
H10B H -0.206072 0.931991 0.316115 0.053 Uiso 1 1 calc R U
H10C H -0.134417 0.933820 0.406313 0.053 Uiso 1 1 calc R U
C11 C 0.1493(3) 0.9228(2) 0.4493(2) 0.0254(7) Uani 1 1 d . .
C12 C 0.0504(3) 0.9547(2) 0.5095(2) 0.0325(8) Uani 1 1 d . .
H12A H 0.004202 1.001280 0.478882 0.039 Uiso 1 1 calc R U
H12B H 0.082423 0.981210 0.563703 0.039 Uiso 1 1 calc R U
H12C H 0.001503 0.901828 0.524454 0.039 Uiso 1 1 calc R U
C13 C 0.2215(3) 1.0066(2) 0.4207(3) 0.0376(9) Uani 1 1 d . .
H13A H 0.258185 1.034275 0.472551 0.045 Uiso 1 1 calc R U
H13B H 0.171197 1.052195 0.392410 0.045 Uiso 1 1 calc R U
H13C H 0.280948 0.986816 0.378878 0.045 Uiso 1 1 calc R U
C14 C 0.2279(3) 0.8582(3) 0.5011(2) 0.0353(8) Uani 1 1 d . .
H14A H 0.183137 0.805289 0.522200 0.042 Uiso 1 1 calc R U
H14B H 0.260718 0.891181 0.551596 0.042 Uiso 1 1 calc R U
H14C H 0.290316 0.836504 0.462769 0.042 Uiso 1 1 calc R U
C15 C 0.3899(3) 0.6873(2) 0.0858(2) 0.0313(7) Uani 1 1 d . .
C16 C 0.4795(4) 0.6169(3) 0.0557(3) 0.0500(11) Uani 1 1 d . .
H16A H 0.458769 0.593810 -0.002944 0.060 Uiso 1 1 calc R U
H16B H 0.481731 0.565530 0.097554 0.060 Uiso 1 1 calc R U
H16C H 0.555538 0.646322 0.053092 0.060 Uiso 1 1 calc R U
C17 C 0.2696(4) 0.6439(4) 0.0774(3) 0.0676(14) Uani 1 1 d . .
H17A H 0.254290 0.629168 0.015442 0.081 Uiso 1 1 calc R U
H17B H 0.211441 0.687445 0.098847 0.081 Uiso 1 1 calc R U
H17C H 0.266407 0.587315 0.112655 0.081 Uiso 1 1 calc R U
C18 C 0.3950(5) 0.7710(3) 0.0270(2) 0.0611(13) Uani 1 1 d . .
H18A H 0.364853 0.755390 -0.031444 0.073 Uiso 1 1 calc R U
H18B H 0.475207 0.791678 0.021609 0.073 Uiso 1 1 calc R U
H18C H 0.348366 0.820512 0.052801 0.073 Uiso 1 1 calc R U
C19 C 0.5484(3) 0.7672(2) 0.2345(2) 0.0279(7) Uani 1 1 d . .
C20 C 0.5378(3) 0.7960(3) 0.3317(3) 0.0534(11) Uani 1 1 d . .
H20A H 0.612248 0.819550 0.352551 0.064 Uiso 1 1 calc R U
H20B H 0.515320 0.742550 0.367282 0.064 Uiso 1 1 calc R U
H20C H 0.479200 0.844303 0.337382 0.064 Uiso 1 1 calc R U
C21 C 0.5768(4) 0.8530(3) 0.1795(3) 0.0543(12) Uani 1 1 d . .
H21A H 0.648244 0.880947 0.201452 0.065 Uiso 1 1 calc R U
H21B H 0.513606 0.897505 0.184386 0.065 Uiso 1 1 calc R U
H21C H 0.586859 0.835292 0.117616 0.065 Uiso 1 1 calc R U
C22 C 0.6474(3) 0.6990(3) 0.2250(3) 0.0487(10) Uani 1 1 d . .
H22A H 0.718790 0.727161 0.246653 0.058 Uiso 1 1 calc R U
H22B H 0.656639 0.682390 0.162710 0.058 Uiso 1 1 calc R U
H22C H 0.630486 0.643448 0.259414 0.058 Uiso 1 1 calc R U

loop_
_atom_site_aniso_label
_atom_site_aniso_U_11
_atom_site_aniso_U_22
_atom_site_aniso_U_33
_atom_site_aniso_U_23
_atom_site_aniso_U_13
_atom_site_aniso_U_12
Rh1 0.02643(11) 0.01758(11) 0.01929(11) 0.00386(7) 0.00581(11) 0.00228(12)
Cl1 0.0833(8) 0.0300(4) 0.0644(6) 0.0257(4) 0.0485(6) 0.0208(5)
P1 0.0215(4) 0.0229(4) 0.0177(3) -0.0014(3) 0.0012(3) 0.0001(3)
P2 0.0251(4) 0.0161(3) 0.0213(3) 0.0011(3) 0.0045(3) 0.0002(3)
N1 0.0229(13) 0.0203(12) 0.0212(12) 0.0025(10) 0.0017(9) -0.0041(10)
C1 0.0275(16) 0.0251(17) 0.0294(17) -0.0039(13) 0.0068(13) -0.0072(14)
C2 0.0283(16) 0.0227(16) 0.0238(15) -0.0026(12) 0.0035(12) -0.0078(13)
C3 0.0441(19) 0.0231(16) 0.0273(17) 0.0041(13) 0.0090(15) -0.0091(15)
C4 0.0404(17) 0.0209(13) 0.0303(15) 0.0058(11) -0.0010(19) -0.0019(19)
C5 0.0295(15) 0.0164(14) 0.0238(15) 0.0013(11) -0.0024(12) -0.0047(12)
C6 0.0358(17) 0.0216(14) 0.0395(18) 0.0102(14) 0.0066(15) 0.0034(14)
C7 0.0325(17) 0.043(2) 0.0255(16) -0.0039(15) -0.0054(14) 0.0107(16)
C8 0.048(2) 0.076(3) 0.030(2) -0.012(2) -0.0179(18) 0.019(2)
C9 0.050(2) 0.050(2) 0.042(2) 0.0090(19) -0.0021(18) 0.0227(19)
C10 0.0264(17) 0.055(2) 0.051(2) -0.012(2) -0.0068(16) 0.0084(17)
C11 0.0236(15) 0.0285(16) 0.0243(15) -0.0041(13) 0.0001(12) -0.0049(14)
C12 0.0333(17) 0.0375(19) 0.0265(17) -0.0118(15) 0.0006(14) -0.0023(16)
C13 0.035(2) 0.0326(18) 0.045(2) -0.0092(15) 0.0037(15) -0.0113(15)
C14 0.032(2) 0.0454(19) 0.0289(16) -0.0042(14) -0.0065(14) -0.0020(16)
C15 0.0403(18) 0.0284(16) 0.0254(15) -0.0073(14) 0.0001(14) -0.0030(16)
C16 0.071(3) 0.045(2) 0.034(2) -0.0105(18) 0.010(2) 0.013(2)
C17 0.054(3) 0.086(3) 0.064(3) -0.037(3) -0.008(2) -0.017(3)
C18 0.117(4) 0.041(2) 0.025(2) 0.0000(16) -0.010(2) 0.009(3)
C19 0.0293(15) 0.0238(15) 0.0305(16) 0.0003(14) -0.0017(14) -0.0026(13)
C20 0.044(2) 0.076(3) 0.040(2) -0.016(2) -0.0140(18) 0.008(2)
C21 0.051(3) 0.042(2) 0.070(3) 0.017(2) -0.015(2) -0.023(2)
C22 0.0273(17) 0.044(2) 0.075(3) -0.009(2) 0.0035(18) -0.0006(17)

loop_
_atom_type_symbol
_atom_type_description
_atom_type_scat_dispersion_real
_atom_type_scat_dispersion_imag
_atom_type_scat_source
C C 0.0033 0.0016
;
International Tables for Crystallography
(Vol. C, Tables 4.2.6.8 and 6.1.1.4)
;
H H 0.0000 0.0000
;
International Tables for Crystallography
(Vol. C, Table 6.1.1.4)
;
N N 0.0061 0.0033
;
International Tables for Crystallography
(Vol. C, Tables 4.2.6.8 and 6.1.1.4)
;
P P 0.1023 0.0942
;
International Tables for Crystallography
(Vol. C, Tables 4.2.6.8 and 6.1.1.4)
;
Cl Cl 0.1484 0.1585
;
International Tables for Crystallography
(Vol. C, Tables 4.2.6.8 and 6.1.1.4)
;
Rh Rh -1.1178 0.9187
;
International Tables for Crystallography
(Vol. C, Tables 4.2.6.8 and 6.1.1.4)
;

loop_
_geom_angle_atom_site_label_1
_geom_angle_atom_site_label_2
_geom_angle_atom_site_label_3
_geom_angle
N1 Rh1 Cl1 178.68(7)
N1 Rh1 P1 82.60(7)
Cl1 Rh1 P1 96.08(3)
N1 Rh1 P2 82.61(7)
Cl1 Rh1 P2 98.70(3)
P1 Rh1 P2 164.37(3)
C1 P1 C7 104.71(16)
C1 P1 C11 104.46(15)
C7 P1 C11 112.78(15)
C1 P1 Rh1 100.85(10)
C7 P1 Rh1 119.41(11)
C11 P1 Rh1 112.33(10)
C6 P2 C19 103.80(15)
C6 P2 C15 104.67(16)
C19 P2 C15 113.23(15)
C6 P2 Rh1 102.11(10)
C19 P2 Rh1 114.59(10)
C15 P2 Rh1 116.30(11)
C2 N1 C5 108.0(2)
C2 N1 Rh1 125.2(2)
C5 N1 Rh1 125.64(18)
C2 C1 P1 108.1(2)
C2 C1 H1A 110.1
P1 C1 H1A 110.1
C2 C1 H1B 110.1
P1 C1 H1B 110.1
H1A C1 H1B 108.4
C3 C2 N1 109.0(3)
C3 C2 C1 133.6(3)
N1 C2 C1 117.4(3)
C2 C3 C4 107.2(3)
C2 C3 H3 126.4
C4 C3 H3 126.4
C5 C4 C3 107.3(3)
C5 C4 H4 126.3
C3 C4 H4 126.3
C4 C5 N1 108.4(3)
C4 C5 C6 132.7(3)
N1 C5 C6 118.9(2)
C5 C6 P2 109.7(2)
C5 C6 H6A 109.7
P2 C6 H6A 109.7
C5 C6 H6B 109.7
P2 C6 H6B 109.7
H6A C6 H6B 108.2
C9 C7 C10 109.8(3)
C9 C7 C8 108.5(3)
C10 C7 C8 108.3(3)
C9 C7 P1 111.2(3)
C10 C7 P1 113.6(3)
C8 C7 P1 105.2(2)
C7 C8 H8A 109.5
C7 C8 H8B 109.5
H8A C8 H8B 109.5
C7 C8 H8C 109.5
H8A C8 H8C 109.5
H8B C8 H8C 109.5
C7 C9 H9A 109.5
C7 C9 H9B 109.5
H9A C9 H9B 109.5
C7 C9 H9C 109.5
H9A C9 H9C 109.5
H9B C9 H9C 109.5
C7 C10 H10A 109.5
C7 C10 H10B 109.5
H10A C10 H10B 109.5
C7 C10 H10C 109.5
H10A C10 H10C 109.5
H10B C10 H10C 109.5
C14 C11 C12 109.0(3)
C14 C11 C13 107.8(3)
C12 C11 C13 109.6(3)
C14 C11 P1 107.5(2)
C12 C11 P1 112.8(2)
C13 C11 P1 110.0(2)
C11 C12 H12A 109.5
C11 C12 H12B 109.5
H12A C12 H12B 109.5
C11 C12 H12C 109.5
H12A C12 H12C 109.5
H12B C12 H12C 109.5
C11 C13 H13A 109.5
C11 C13 H13B 109.5
H13A C13 H13B 109.5
C11 C13 H13C 109.5
H13A C13 H13C 109.5
H13B C13 H13C 109.5
C11 C14 H14A 109.5
C11 C14 H14B 109.5
H14A C14 H14B 109.5
C11 C14 H14C 109.5
H14A C14 H14C 109.5
H14B C14 H14C 109.5
C18 C15 C16 109.6(3)
C18 C15 C17 108.5(4)
C16 C15 C17 108.6(3)
C18 C15 P2 110.5(2)
C16 C15 P2 114.4(3)
C17 C15 P2 104.9(3)
C15 C16 H16A 109.5
C15 C16 H16B 109.5
H16A C16 H16B 109.5
C15 C16 H16C 109.5
H16A C16 H16C 109.5
H16B C16 H16C 109.5
C15 C17 H17A 109.5
C15 C17 H17B 109.5
H17A C17 H17B 109.5
C15 C17 H17C 109.5
H17A C17 H17C 109.5
H17B C17 H17C 109.5
C15 C18 H18A 109.5
C15 C18 H18B 109.5
H18A C18 H18B 109.5
C15 C18 H18C 109.5
H18A C18 H18C 109.5
H18B C18 H18C 109.5
C22 C19 C21 108.3(3)
C22 C19 C20 109.1(3)
C21 C19 C20 108.5(3)
C22 C19 P2 115.4(2)
C21 C19 P2 110.5(2)
C20 C19 P2 104.8(2)
C19 C20 H20A 109.5
C19 C20 H20B 109.5
H20A C20 H20B 109.5
C19 C20 H20C 109.5
H20A C20 H20C 109.5
H20B C20 H20C 109.5
C19 C21 H21A 109.5
C19 C21 H21B 109.5
H21A C21 H21B 109.5
C19 C21 H21C 109.5
H21A C21 H21C 109.5
H21B C21 H21C 109.5
C19 C22 H22A 109.5
C19 C22 H22B 109.5
H22A C22 H22B 109.5
C19 C22 H22C 109.5
H22A C22 H22C 109.5
H22B C22 H22C 109.5

loop_
_geom_bond_atom_site_label_1
_geom_bond_atom_site_label_2
_geom_bond_distance
Rh1 N1 1.952(2)
Rh1 Cl1 2.3218(8)
Rh1 P1 2.3219(8)
Rh1 P2 2.3366(8)
P1 C1 1.856(3)
P1 C7 1.870(3)
P1 C11 1.872(3)
P2 C6 1.859(3)
P2 C19 1.874(3)
P2 C15 1.876(3)
N1 C2 1.388(4)
N1 C5 1.390(4)
C1 C2 1.490(4)
C1 H1A 0.9900
C1 H1B 0.9900
C2 C3 1.361(4)
C3 C4 1.438(5)
C3 H3 0.9500
C4 C5 1.369(4)
C4 H4 0.9500
C5 C6 1.490(4)
C6 H6A 0.9900
C6 H6B 0.9900
C7 C9 1.532(5)
C7 C10 1.535(5)
C7 C8 1.543(5)
C8 H8A 0.9800
C8 H8B 0.9800
C8 H8C 0.9800
C9 H9A 0.9800
C9 H9B 0.9800
C9 H9C 0.9800
C10 H10A 0.9800
C10 H10B 0.9800
C10 H10C 0.9800
C11 C14 1.526(5)
C11 C12 1.537(4)
C11 C13 1.539(4)
C12 H12A 0.9800
C12 H12B 0.9800
C12 H12C 0.9800
C13 H13A 0.9800
C13 H13B 0.9800
C13 H13C 0.9800
C14 H14A 0.9800
C14 H14B 0.9800
C14 H14C 0.9800
C15 C18 1.508(5)
C15 C16 1.526(5)
C15 C17 1.535(5)
C16 H16A 0.9800
C16 H16B 0.9800
C16 H16C 0.9800
C17 H17A 0.9800
C17 H17B 0.9800
C17 H17C 0.9800
C18 H18A 0.9800
C18 H18B 0.9800
C18 H18C 0.9800
C19 C22 1.523(5)
C19 C21 1.534(5)
C19 C20 1.538(5)
C20 H20A 0.9800
C20 H20B 0.9800
C20 H20C 0.9800
C21 H21A 0.9800
C21 H21B 0.9800
C21 H21C 0.9800
C22 H22A 0.9800
C22 H22B 0.9800
C22 H22C 0.9800

loop_
_geom_torsion_atom_site_label_1
_geom_torsion_atom_site_label_2
_geom_torsion_atom_site_label_3
_geom_torsion_atom_site_label_4
_geom_torsion
C7 P1 C1 C2 147.5(2)
C11 P1 C1 C2 -93.7(2)
Rh1 P1 C1 C2 23.0(2)
C5 N1 C2 C3 1.3(3)
Rh1 N1 C2 C3 -167.2(2)
C5 N1 C2 C1 -176.0(3)
Rh1 N1 C2 C1 15.5(4)
P1 C1 C2 C3 157.8(3)
P1 C1 C2 N1 -25.7(3)
N1 C2 C3 C4 -0.5(4)
C1 C2 C3 C4 176.2(3)
C2 C3 C4 C5 -0.5(4)
C3 C4 C5 N1 1.3(3)
C3 C4 C5 C6 -178.7(3)
C2 N1 C5 C4 -1.6(3)
Rh1 N1 C5 C4 166.8(2)
C2 N1 C5 C6 178.4(3)
Rh1 N1 C5 C6 -13.2(4)
C4 C5 C6 P2 -172.4(3)
N1 C5 C6 P2 7.6(4)
C19 P2 C6 C5 118.6(2)
C15 P2 C6 C5 -122.4(2)
Rh1 P2 C6 C5 -0.8(2)
C1 P1 C7 C9 164.3(3)
C11 P1 C7 C9 51.4(3)
Rh1 P1 C7 C9 -83.9(3)
C1 P1 C7 C10 39.9(3)
C11 P1 C7 C10 -73.1(3)
Rh1 P1 C7 C10 151.7(2)
C1 P1 C7 C8 -78.4(3)
C11 P1 C7 C8 168.6(3)
Rh1 P1 C7 C8 33.4(3)
C1 P1 C11 C14 51.0(2)
C7 P1 C11 C14 164.1(2)
Rh1 P1 C11 C14 -57.5(2)
C1 P1 C11 C12 -69.2(3)
C7 P1 C11 C12 43.9(3)
Rh1 P1 C11 C12 -177.6(2)
C1 P1 C11 C13 168.1(2)
C7 P1 C11 C13 -78.8(3)
Rh1 P1 C11 C13 59.7(2)
C6 P2 C15 C18 179.1(3)
C19 P2 C15 C18 -68.5(3)
Rh1 P2 C15 C18 67.3(3)
C6 P2 C15 C16 -56.6(3)
C19 P2 C15 C16 55.8(3)
Rh1 P2 C15 C16 -168.4(2)
C6 P2 C15 C17 62.3(3)
C19 P2 C15 C17 174.7(3)
Rh1 P2 C15 C17 -49.4(3)
C6 P2 C19 C22 49.8(3)
C15 P2 C19 C22 -63.1(3)
Rh1 P2 C19 C22 160.3(2)
C6 P2 C19 C21 173.1(3)
C15 P2 C19 C21 60.2(3)
Rh1 P2 C19 C21 -76.4(3)
C6 P2 C19 C20 -70.2(3)
C15 P2 C19 C20 176.9(2)
Rh1 P2 C19 C20 40.3(3)
